data_7226852
loop_
_publ_author_name
'Han, HongFei'
'Guo, Zhiqiang'
'Zhang, ShaoFeng'
'Li, Jie'
'Wei, Xuehong'

_publ_section_title
;
 Guanidinatoaluminum Complexes: Synthesis, Crystal Structures and
 Reactivities
;
_journal_name_full 'RSC Adv.'
_journal_paper_doi 10.1039/C6RA18367K
_journal_year 2016
_chemical_formula_sum 'C38 H76 Al2 N6 O2'
_chemical_formula_weight 703.01
_chemical_name_systematic
; 
 ? 
;
_space_group_IT_number 15
_symmetry_cell_setting monoclinic
_symmetry_space_group_name_Hall '-C 2yc'
_symmetry_space_group_name_H-M 'C 1 2/c 1'
_atom_sites_solution_hydrogens geom
_atom_sites_solution_primary direct
_atom_sites_solution_secondary difmap
_audit_creation_method SHELXL-97
_audit_update_record
;
2016-01-15 deposited with the CCDC.
2016-10-20 downloaded from the CCDC.
;
_cell_angle_alpha 90.00
_cell_angle_beta 90.849(4)
_cell_angle_gamma 90.00
_cell_formula_units_Z 4
_cell_length_a 27.518(6)
_cell_length_b 12.706(3)
_cell_length_c 12.306(3)
_cell_measurement_reflns_used 4377
_cell_measurement_temperature 200(2)
_cell_measurement_theta_max 26.19
_cell_measurement_theta_min 2.74
_cell_volume 4302.2(17)
_computing_structure_refinement 'SHELXL-97 (Sheldrick, 1997)'
_computing_structure_solution 'SHELXS-97 (Sheldrick, 1990)'
_diffrn_ambient_temperature 200(2)
_diffrn_measured_fraction_theta_full 0.996
_diffrn_measured_fraction_theta_max 0.996
_diffrn_measurement_device_type 'Bruker SMART CCD area-detector'
_diffrn_measurement_method '\f and \w scans'
_diffrn_radiation_monochromator graphite
_diffrn_radiation_source 'fine-focus sealed tube'
_diffrn_radiation_type MoK\a
_diffrn_radiation_wavelength 0.71073
_diffrn_reflns_av_R_equivalents 0.0205
_diffrn_reflns_av_sigmaI/netI 0.0221
_diffrn_reflns_limit_h_max 32
_diffrn_reflns_limit_h_min -28
_diffrn_reflns_limit_k_max 14
_diffrn_reflns_limit_k_min -15
_diffrn_reflns_limit_l_max 14
_diffrn_reflns_limit_l_min -14
_diffrn_reflns_number 11742
_diffrn_reflns_theta_full 25.05
_diffrn_reflns_theta_max 25.05
_diffrn_reflns_theta_min 1.77
_exptl_absorpt_coefficient_mu 0.105
_exptl_absorpt_correction_T_max 0.9683
_exptl_absorpt_correction_T_min 0.9603
_exptl_absorpt_process_details 'sadabs; Sheldrick, 2000'
_exptl_crystal_colour colourless
_exptl_crystal_density_diffrn 1.085
_exptl_crystal_density_method 'not measured'
_exptl_crystal_description plate
_exptl_crystal_F_000 1552
_exptl_crystal_size_max 0.39
_exptl_crystal_size_mid 0.38
_exptl_crystal_size_min 0.31
_refine_diff_density_max 0.231
_refine_diff_density_min -0.206
_refine_diff_density_rms 0.032
_refine_ls_extinction_method none
_refine_ls_goodness_of_fit_ref 1.052
_refine_ls_hydrogen_treatment mixed
_refine_ls_matrix_type full
_refine_ls_number_parameters 221
_refine_ls_number_reflns 3792
_refine_ls_number_restraints 2
_refine_ls_restrained_S_all 1.052
_refine_ls_R_factor_all 0.0558
_refine_ls_R_factor_gt 0.0425
_refine_ls_shift/su_max 0.000
_refine_ls_shift/su_mean 0.000
_refine_ls_structure_factor_coef Fsqd
_refine_ls_weighting_details 'calc w=1/[\s^2^(Fo^2^)+(0.0569P)^2^+2.7536P] where P=(Fo^2^+2Fc^2^)/3'
_refine_ls_weighting_scheme calc
_refine_ls_wR_factor_gt 0.1124
_refine_ls_wR_factor_ref 0.1236
_reflns_number_gt 3026
_reflns_number_total 3792
_reflns_threshold_expression >2sigma(I)
_cod_data_source_file c6ra18367k2.cif
_cod_data_source_block Compound_3
_cod_depositor_comments
;
The following automatic conversions were performed:

'_symmetry_cell_setting' value 'Monoclinic' changed to 'monoclinic'
according to
/usr/data/users/saulius/crontab/automatic-downloads/rss-feeds/RSC/lib/dictionaries/cif_core.dic
dictionary named 'cif_core.dic' version 2.4.2 from 2011-04-26.

Automatic conversion script
Id: cif_fix_values 4268 2015-11-12 08:31:59Z antanas 
;
_cod_original_cell_volume 4302.1(16)
_cod_original_sg_symbol_H-M C2/c
_cod_database_code 7226852

loop_
_symmetry_equiv_pos_as_xyz
'x, y, z'
'-x, y, -z+1/2'
'x+1/2, y+1/2, z'
'-x+1/2, y+1/2, -z+1/2'
'-x, -y, -z'
'x, -y, z-1/2'
'-x+1/2, -y+1/2, -z'
'x+1/2, -y+1/2, z-1/2'

loop_
_atom_site_label
_atom_site_type_symbol
_atom_site_fract_x
_atom_site_fract_y
_atom_site_fract_z
_atom_site_U_iso_or_equiv
_atom_site_adp_type
_atom_site_occupancy
_atom_site_symmetry_multiplicity
_atom_site_calc_flag
_atom_site_refinement_flags
Al1 Al 0.295280(18) 0.22716(4) 0.94179(4) 0.04026(17) Uani 1 1 d .
N1 N 0.34277(5) 0.34014(11) 0.95018(12) 0.0438(4) Uani 1 1 d .
N2 N 0.42658(6) 0.30346(14) 1.00144(15) 0.0597(5) Uani 1 1 d U
N3 N 0.36248(5) 0.17720(11) 0.99223(13) 0.0465(4) Uani 1 1 d .
O1 O 0.26303(4) 0.19080(9) 1.06532(9) 0.0427(3) Uani 1 1 d .
C1 C 0.34556(7) 0.45432(13) 0.96688(14) 0.0445(4) Uani 1 1 d .
H1 H 0.3789 0.4713 0.9950 0.053 Uiso 1 1 calc R
C2 C 0.33785(8) 0.51309(15) 0.86086(16) 0.0554(5) Uani 1 1 d .
H2A H 0.3055 0.4953 0.8300 0.066 Uiso 1 1 calc R
H2B H 0.3627 0.4906 0.8082 0.066 Uiso 1 1 calc R
C3 C 0.34133(9) 0.63201(16) 0.8779(2) 0.0685(6) Uani 1 1 d .
H3A H 0.3748 0.6505 0.9018 0.082 Uiso 1 1 calc R
H3B H 0.3346 0.6683 0.8081 0.082 Uiso 1 1 calc R
C4 C 0.30598(10) 0.66917(17) 0.9613(2) 0.0764(7) Uani 1 1 d .
H4A H 0.2724 0.6581 0.9337 0.092 Uiso 1 1 calc R
H4B H 0.3106 0.7455 0.9738 0.092 Uiso 1 1 calc R
C5 C 0.31293(10) 0.61087(18) 1.0674(2) 0.0761(7) Uani 1 1 d .
H5A H 0.2879 0.6338 1.1193 0.091 Uiso 1 1 calc R
H5B H 0.3452 0.6283 1.0991 0.091 Uiso 1 1 calc R
C6 C 0.30918(8) 0.49197(16) 1.05063(17) 0.0608(5) Uani 1 1 d .
H6A H 0.3155 0.4556 1.1206 0.073 Uiso 1 1 calc R
H6B H 0.2758 0.4738 1.0258 0.073 Uiso 1 1 calc R
C7 C 0.37829(6) 0.27510(14) 0.98180(14) 0.0448(4) Uani 1 1 d .
C8 C 0.44517(9) 0.2853(2) 1.1129(2) 0.0813(8) Uani 1 1 d U
H8A H 0.4795 0.2624 1.1093 0.098 Uiso 1 1 calc R
H8B H 0.4264 0.2273 1.1460 0.098 Uiso 1 1 calc R
C9 C 0.44227(15) 0.3797(3) 1.1846(3) 0.1299(13) Uani 1 1 d U
H9A H 0.4620 0.4366 1.1543 0.195 Uiso 1 1 calc R
H9B H 0.4546 0.3618 1.2574 0.195 Uiso 1 1 calc R
H9C H 0.4084 0.4028 1.1891 0.195 Uiso 1 1 calc R
C10 C 0.45234(8) 0.3721(2) 0.9288(2) 0.0777(7) Uani 1 1 d .
H10A H 0.4550 0.4429 0.9620 0.093 Uiso 1 1 calc R
H10B H 0.4335 0.3790 0.8600 0.093 Uiso 1 1 calc R
C11 C 0.50281(10) 0.3317(3) 0.9042(3) 0.1239(13) Uani 1 1 d .
H11A H 0.5223 0.3296 0.9714 0.186 Uiso 1 1 calc R
H11B H 0.5183 0.3787 0.8519 0.186 Uiso 1 1 calc R
H11C H 0.5005 0.2608 0.8734 0.186 Uiso 1 1 calc R
C12 C 0.39569(7) 0.08774(15) 0.98105(18) 0.0565(5) Uani 1 1 d .
H12 H 0.4260 0.1038 1.0237 0.068 Uiso 1 1 calc R
C13 C 0.40977(9) 0.06921(19) 0.8638(2) 0.0769(7) Uani 1 1 d .
H13A H 0.4268 0.1322 0.8363 0.092 Uiso 1 1 calc R
H13B H 0.3800 0.0591 0.8190 0.092 Uiso 1 1 calc R
C14 C 0.44276(10) -0.0271(2) 0.8516(3) 0.0950(9) Uani 1 1 d .
H14A H 0.4491 -0.0394 0.7736 0.114 Uiso 1 1 calc R
H14B H 0.4743 -0.0139 0.8890 0.114 Uiso 1 1 calc R
C15 C 0.41915(10) -0.1237(2) 0.8995(3) 0.0987(10) Uani 1 1 d .
H15A H 0.3893 -0.1409 0.8572 0.118 Uiso 1 1 calc R
H15B H 0.4417 -0.1842 0.8944 0.118 Uiso 1 1 calc R
C16 C 0.40645(11) -0.10595(19) 1.0155(3) 0.0934(9) Uani 1 1 d .
H16A H 0.4366 -0.0949 1.0588 0.112 Uiso 1 1 calc R
H16B H 0.3901 -0.1694 1.0440 0.112 Uiso 1 1 calc R
C17 C 0.37311(9) -0.01057(16) 1.0286(2) 0.0701(6) Uani 1 1 d .
H17A H 0.3416 -0.0246 0.9917 0.084 Uiso 1 1 calc R
H17B H 0.3669 0.0009 1.1068 0.084 Uiso 1 1 calc R
C18 C 0.28719(8) 0.14605(17) 0.80587(16) 0.0596(5) Uani 1 1 d .
H18A H 0.2930 0.0713 0.8206 0.089 Uiso 1 1 calc R
H18B H 0.3105 0.1711 0.7523 0.089 Uiso 1 1 calc R
H18C H 0.2540 0.1555 0.7773 0.089 Uiso 1 1 calc R
C19 C 0.28081(8) 0.13974(18) 1.16121(16) 0.0595(5) Uani 1 1 d .
H19A H 0.2818 0.0635 1.1491 0.089 Uiso 1 1 calc R
H19B H 0.2592 0.1553 1.2218 0.089 Uiso 1 1 calc R
H19C H 0.3136 0.1653 1.1786 0.089 Uiso 1 1 calc R

loop_
_atom_site_aniso_label
_atom_site_aniso_U_11
_atom_site_aniso_U_22
_atom_site_aniso_U_33
_atom_site_aniso_U_23
_atom_site_aniso_U_13
_atom_site_aniso_U_12
Al1 0.0432(3) 0.0367(3) 0.0409(3) -0.0027(2) 0.0012(2) -0.0007(2)
N1 0.0465(8) 0.0342(8) 0.0506(9) 0.0013(6) -0.0009(7) -0.0005(6)
N2 0.0488(9) 0.0507(10) 0.0794(12) 0.0072(9) -0.0095(8) -0.0070(8)
N3 0.0456(8) 0.0333(8) 0.0608(10) 0.0009(7) 0.0001(7) 0.0014(6)
O1 0.0451(7) 0.0432(7) 0.0398(6) 0.0046(5) -0.0009(5) 0.0028(5)
C1 0.0491(10) 0.0343(9) 0.0499(10) -0.0001(8) -0.0016(8) -0.0013(8)
C2 0.0679(12) 0.0433(11) 0.0549(11) 0.0062(9) 0.0048(9) -0.0006(9)
C3 0.0842(15) 0.0423(11) 0.0790(15) 0.0126(11) 0.0002(12) 0.0010(11)
C4 0.0817(16) 0.0396(12) 0.108(2) -0.0050(12) 0.0043(14) 0.0110(11)
C5 0.0927(17) 0.0557(13) 0.0802(16) -0.0231(12) 0.0146(13) 0.0018(12)
C6 0.0791(14) 0.0503(12) 0.0533(12) -0.0044(9) 0.0098(10) -0.0023(11)
C7 0.0457(10) 0.0404(10) 0.0483(10) -0.0009(8) 0.0005(8) -0.0012(8)
C8 0.0653(14) 0.0717(16) 0.106(2) -0.0032(14) -0.0312(14) -0.0024(12)
C9 0.162(3) 0.131(3) 0.096(2) -0.016(2) -0.012(2) 0.014(3)
C10 0.0560(13) 0.0639(14) 0.114(2) 0.0110(14) 0.0117(13) -0.0074(11)
C11 0.0675(17) 0.114(3) 0.191(4) 0.019(2) 0.031(2) 0.0026(17)
C12 0.0455(10) 0.0395(10) 0.0845(15) -0.0028(10) -0.0026(10) 0.0048(8)
C13 0.0715(15) 0.0630(14) 0.0968(18) -0.0066(13) 0.0244(13) 0.0101(12)
C14 0.0651(15) 0.0829(19) 0.138(3) -0.0294(18) 0.0182(16) 0.0158(14)
C15 0.0734(17) 0.0537(15) 0.169(3) -0.0257(18) 0.0014(18) 0.0184(13)
C16 0.0881(19) 0.0433(13) 0.149(3) 0.0067(15) -0.0042(18) 0.0150(13)
C17 0.0714(14) 0.0402(11) 0.0988(18) 0.0088(11) 0.0041(13) 0.0077(10)
C18 0.0604(12) 0.0655(13) 0.0530(11) -0.0164(10) 0.0015(9) 0.0007(10)
C19 0.0603(12) 0.0678(14) 0.0503(11) 0.0151(10) -0.0014(9) 0.0082(11)

loop_
_atom_type_symbol
_atom_type_description
_atom_type_scat_dispersion_real
_atom_type_scat_dispersion_imag
_atom_type_scat_source
C C 0.0033 0.0016 'International Tables Vol C Tables 4.2.6.8 and 6.1.1.4'
H H 0.0000 0.0000 'International Tables Vol C Tables 4.2.6.8 and 6.1.1.4'
N N 0.0061 0.0033 'International Tables Vol C Tables 4.2.6.8 and 6.1.1.4'
O O 0.0106 0.0060 'International Tables Vol C Tables 4.2.6.8 and 6.1.1.4'
Al Al 0.0645 0.0514 'International Tables Vol C Tables 4.2.6.8 and 6.1.1.4'

loop_
_geom_angle_atom_site_label_1
_geom_angle_atom_site_label_2
_geom_angle_atom_site_label_3
_geom_angle
_geom_angle_site_symmetry_1
_geom_angle_site_symmetry_3
O1 Al1 O1 76.06(6) . 7_557
O1 Al1 N1 118.44(6) . .
O1 Al1 N1 99.37(6) 7_557 .
O1 Al1 C18 121.44(8) . .
O1 Al1 C18 99.30(8) 7_557 .
N1 Al1 C18 119.87(8) . .
O1 Al1 N3 96.72(6) . .
O1 Al1 N3 159.61(6) 7_557 .
N1 Al1 N3 66.94(6) . .
C18 Al1 N3 100.68(8) . .
O1 Al1 C7 111.36(6) . .
O1 Al1 C7 131.57(6) 7_557 .
N1 Al1 C7 33.59(6) . .
C18 Al1 C7 113.58(8) . .
N3 Al1 C7 33.36(6) . .
O1 Al1 Al1 39.03(4) . 7_557
O1 Al1 Al1 37.03(4) 7_557 7_557
N1 Al1 Al1 113.65(5) . 7_557
C18 Al1 Al1 115.37(7) . 7_557
N3 Al1 Al1 132.91(5) . 7_557
C7 Al1 Al1 131.03(5) . 7_557
C7 N1 C1 122.36(15) . .
C7 N1 Al1 92.71(11) . .
C1 N1 Al1 140.52(12) . .
C7 N2 C10 121.64(18) . .
C7 N2 C8 115.93(18) . .
C10 N2 C8 120.26(19) . .
C7 N3 C12 120.86(16) . .
C7 N3 Al1 88.62(11) . .
C12 N3 Al1 140.80(13) . .
C19 O1 Al1 129.57(11) . .
C19 O1 Al1 124.21(11) . 7_557
Al1 O1 Al1 103.94(6) . 7_557
N1 C1 C2 111.12(15) . .
N1 C1 C6 111.81(15) . .
C2 C1 C6 110.03(16) . .
N1 C1 H1 107.9 . .
C2 C1 H1 107.9 . .
C6 C1 H1 107.9 . .
C1 C2 C3 111.19(17) . .
C1 C2 H2A 109.4 . .
C3 C2 H2A 109.4 . .
C1 C2 H2B 109.4 . .
C3 C2 H2B 109.4 . .
H2A C2 H2B 108.0 . .
C4 C3 C2 111.40(19) . .
C4 C3 H3A 109.3 . .
C2 C3 H3A 109.3 . .
C4 C3 H3B 109.3 . .
C2 C3 H3B 109.3 . .
H3A C3 H3B 108.0 . .
C3 C4 C5 111.21(19) . .
C3 C4 H4A 109.4 . .
C5 C4 H4A 109.4 . .
C3 C4 H4B 109.4 . .
C5 C4 H4B 109.4 . .
H4A C4 H4B 108.0 . .
C4 C5 C6 111.12(19) . .
C4 C5 H5A 109.4 . .
C6 C5 H5A 109.4 . .
C4 C5 H5B 109.4 . .
C6 C5 H5B 109.4 . .
H5A C5 H5B 108.0 . .
C1 C6 C5 110.98(18) . .
C1 C6 H6A 109.4 . .
C5 C6 H6A 109.4 . .
C1 C6 H6B 109.4 . .
C5 C6 H6B 109.4 . .
H6A C6 H6B 108.0 . .
N3 C7 N1 111.70(16) . .
N3 C7 N2 122.64(17) . .
N1 C7 N2 125.66(16) . .
N3 C7 Al1 58.02(9) . .
N1 C7 Al1 53.70(9) . .
N2 C7 Al1 178.17(14) . .
N2 C8 C9 113.8(2) . .
N2 C8 H8A 108.8 . .
C9 C8 H8A 108.8 . .
N2 C8 H8B 108.8 . .
C9 C8 H8B 108.8 . .
H8A C8 H8B 107.7 . .
C8 C9 H9A 109.5 . .
C8 C9 H9B 109.5 . .
H9A C9 H9B 109.5 . .
C8 C9 H9C 109.5 . .
H9A C9 H9C 109.5 . .
H9B C9 H9C 109.5 . .
N2 C10 C11 112.3(2) . .
N2 C10 H10A 109.1 . .
C11 C10 H10A 109.1 . .
N2 C10 H10B 109.1 . .
C11 C10 H10B 109.1 . .
H10A C10 H10B 107.9 . .
C10 C11 H11A 109.5 . .
C10 C11 H11B 109.5 . .
H11A C11 H11B 109.5 . .
C10 C11 H11C 109.5 . .
H11A C11 H11C 109.5 . .
H11B C11 H11C 109.5 . .
N3 C12 C17 110.05(16) . .
N3 C12 C13 112.20(18) . .
C17 C12 C13 110.56(18) . .
N3 C12 H12 108.0 . .
C17 C12 H12 108.0 . .
C13 C12 H12 108.0 . .
C12 C13 C14 112.2(2) . .
C12 C13 H13A 109.2 . .
C14 C13 H13A 109.2 . .
C12 C13 H13B 109.2 . .
C14 C13 H13B 109.2 . .
H13A C13 H13B 107.9 . .
C15 C14 C13 110.5(2) . .
C15 C14 H14A 109.5 . .
C13 C14 H14A 109.5 . .
C15 C14 H14B 109.5 . .
C13 C14 H14B 109.5 . .
H14A C14 H14B 108.1 . .
C16 C15 C14 111.0(2) . .
C16 C15 H15A 109.4 . .
C14 C15 H15A 109.4 . .
C16 C15 H15B 109.4 . .
C14 C15 H15B 109.4 . .
H15A C15 H15B 108.0 . .
C15 C16 C17 111.7(2) . .
C15 C16 H16A 109.3 . .
C17 C16 H16A 109.3 . .
C15 C16 H16B 109.3 . .
C17 C16 H16B 109.3 . .
H16A C16 H16B 107.9 . .
C12 C17 C16 111.2(2) . .
C12 C17 H17A 109.4 . .
C16 C17 H17A 109.4 . .
C12 C17 H17B 109.4 . .
C16 C17 H17B 109.4 . .
H17A C17 H17B 108.0 . .
Al1 C18 H18A 109.5 . .
Al1 C18 H18B 109.5 . .
H18A C18 H18B 109.5 . .
Al1 C18 H18C 109.5 . .
H18A C18 H18C 109.5 . .
H18B C18 H18C 109.5 . .
O1 C19 H19A 109.5 . .
O1 C19 H19B 109.5 . .
H19A C19 H19B 109.5 . .
O1 C19 H19C 109.5 . .
H19A C19 H19C 109.5 . .
H19B C19 H19C 109.5 . .

loop_
_geom_bond_atom_site_label_1
_geom_bond_atom_site_label_2
_geom_bond_distance
_geom_bond_site_symmetry_2
Al1 O1 1.8308(13) .
Al1 O1 1.9143(13) 7_557
Al1 N1 1.9429(15) .
Al1 C18 1.9744(19) .
Al1 N3 2.0431(16) .
Al1 C7 2.4080(19) .
Al1 Al1 2.9504(11) 7_557
N1 C7 1.334(2) .
N1 C1 1.467(2) .
N2 C7 1.394(2) .
N2 C10 1.442(3) .
N2 C8 1.475(3) .
N3 C7 1.325(2) .
N3 C12 1.466(2) .
O1 C19 1.427(2) .
O1 Al1 1.9143(13) 7_557
C1 C2 1.515(3) .
C1 C6 1.524(3) .
C1 H1 1.0000 .
C2 C3 1.528(3) .
C2 H2A 0.9900 .
C2 H2B 0.9900 .
C3 C4 1.501(3) .
C3 H3A 0.9900 .
C3 H3B 0.9900 .
C4 C5 1.511(3) .
C4 H4A 0.9900 .
C4 H4B 0.9900 .
C5 C6 1.528(3) .
C5 H5A 0.9900 .
C5 H5B 0.9900 .
C6 H6A 0.9900 .
C6 H6B 0.9900 .
C8 C9 1.492(4) .
C8 H8A 0.9900 .
C8 H8B 0.9900 .
C9 H9A 0.9800 .
C9 H9B 0.9800 .
C9 H9C 0.9800 .
C10 C11 1.515(3) .
C10 H10A 0.9900 .
C10 H10B 0.9900 .
C11 H11A 0.9800 .
C11 H11B 0.9800 .
C11 H11C 0.9800 .
C12 C17 1.517(3) .
C12 C13 1.517(3) .
C12 H12 1.0000 .
C13 C14 1.533(3) .
C13 H13A 0.9900 .
C13 H13B 0.9900 .
C14 C15 1.512(4) .
C14 H14A 0.9900 .
C14 H14B 0.9900 .
C15 C16 1.492(4) .
C15 H15A 0.9900 .
C15 H15B 0.9900 .
C16 C17 1.530(3) .
C16 H16A 0.9900 .
C16 H16B 0.9900 .
C17 H17A 0.9900 .
C17 H17B 0.9900 .
C18 H18A 0.9800 .
C18 H18B 0.9800 .
C18 H18C 0.9800 .
C19 H19A 0.9800 .
C19 H19B 0.9800 .
C19 H19C 0.9800 .

loop_
_geom_torsion_atom_site_label_1
_geom_torsion_atom_site_label_2
_geom_torsion_atom_site_label_3
_geom_torsion_atom_site_label_4
_geom_torsion
_geom_torsion_site_symmetry_1
_geom_torsion_site_symmetry_4
O1 Al1 N1 C7 86.16(12) . .
O1 Al1 N1 C7 165.30(10) 7_557 .
C18 Al1 N1 C7 -88.22(13) . .
N3 Al1 N1 C7 1.08(10) . .
Al1 Al1 N1 C7 129.50(10) 7_557 .
O1 Al1 N1 C1 -68.0(2) . .
O1 Al1 N1 C1 11.13(19) 7_557 .
C18 Al1 N1 C1 117.61(19) . .
N3 Al1 N1 C1 -153.1(2) . .
C7 Al1 N1 C1 -154.2(2) . .
Al1 Al1 N1 C1 -24.7(2) 7_557 .
O1 Al1 N3 C7 -119.19(11) . .
O1 Al1 N3 C7 -51.5(2) 7_557 .
N1 Al1 N3 C7 -1.09(10) . .
C18 Al1 N3 C7 116.98(12) . .
Al1 Al1 N3 C7 -102.60(11) 7_557 .
O1 Al1 N3 C12 99.4(2) . .
O1 Al1 N3 C12 167.06(18) 7_557 .
N1 Al1 N3 C12 -142.5(2) . .
C18 Al1 N3 C12 -24.5(2) . .
C7 Al1 N3 C12 -141.5(3) . .
Al1 Al1 N3 C12 115.9(2) 7_557 .
O1 Al1 O1 C19 -163.08(18) 7_557 .
N1 Al1 O1 C19 -69.85(17) . .
C18 Al1 O1 C19 104.44(17) . .
N3 Al1 O1 C19 -2.47(16) . .
C7 Al1 O1 C19 -33.50(17) . .
Al1 Al1 O1 C19 -163.07(18) 7_557 .
O1 Al1 O1 Al1 0.0 7_557 7_557
N1 Al1 O1 Al1 93.22(8) . 7_557
C18 Al1 O1 Al1 -92.49(10) . 7_557
N3 Al1 O1 Al1 160.60(6) . 7_557
C7 Al1 O1 Al1 129.57(7) . 7_557
C7 N1 C1 C2 125.38(18) . .
Al1 N1 C1 C2 -85.6(2) . .
C7 N1 C1 C6 -111.2(2) . .
Al1 N1 C1 C6 37.7(3) . .
N1 C1 C2 C3 -179.34(17) . .
C6 C1 C2 C3 56.3(2) . .
C1 C2 C3 C4 -56.3(3) . .
C2 C3 C4 C5 55.5(3) . .
C3 C4 C5 C6 -55.6(3) . .
N1 C1 C6 C5 179.58(17) . .
C2 C1 C6 C5 -56.4(2) . .
C4 C5 C6 C1 56.3(3) . .
C12 N3 C7 N1 154.26(17) . .
Al1 N3 C7 N1 1.57(15) . .
C12 N3 C7 N2 -25.3(3) . .
Al1 N3 C7 N2 -177.98(17) . .
C12 N3 C7 Al1 152.69(19) . .
C1 N1 C7 N3 159.20(16) . .
Al1 N1 C7 N3 -1.66(16) . .
C1 N1 C7 N2 -21.3(3) . .
Al1 N1 C7 N2 177.88(17) . .
C1 N1 C7 Al1 160.85(18) . .
C10 N2 C7 N3 135.3(2) . .
C8 N2 C7 N3 -61.4(3) . .
C10 N2 C7 N1 -44.1(3) . .
C8 N2 C7 N1 119.2(2) . .
C10 N2 C7 Al1 25(5) . .
C8 N2 C7 Al1 -172(4) . .
O1 Al1 C7 N3 68.58(12) . .
O1 Al1 C7 N3 158.63(11) 7_557 .
N1 Al1 C7 N3 178.19(17) . .
C18 Al1 C7 N3 -72.84(13) . .
Al1 Al1 C7 N3 108.63(11) 7_557 .
O1 Al1 C7 N1 -109.61(11) . .
O1 Al1 C7 N1 -19.55(14) 7_557 .
C18 Al1 C7 N1 108.97(13) . .
N3 Al1 C7 N1 -178.19(17) . .
Al1 Al1 C7 N1 -69.56(12) 7_557 .
O1 Al1 C7 N2 -180(100) . .
O1 Al1 C7 N2 -90(4) 7_557 .
N1 Al1 C7 N2 -70(4) . .
C18 Al1 C7 N2 39(4) . .
N3 Al1 C7 N2 112(4) . .
Al1 Al1 C7 N2 -140(4) 7_557 .
C7 N2 C8 C9 -95.2(3) . .
C10 N2 C8 C9 68.3(3) . .
C7 N2 C10 C11 -134.6(3) . .
C8 N2 C10 C11 62.8(3) . .
C7 N3 C12 C17 163.20(18) . .
Al1 N3 C12 C17 -63.3(3) . .
C7 N3 C12 C13 -73.2(2) . .
Al1 N3 C12 C13 60.2(3) . .
N3 C12 C13 C14 -177.58(19) . .
C17 C12 C13 C14 -54.3(3) . .
C12 C13 C14 C15 55.2(3) . .
C13 C14 C15 C16 -56.0(3) . .
C14 C15 C16 C17 57.0(3) . .
N3 C12 C17 C16 178.6(2) . .
C13 C12 C17 C16 54.1(3) . .
C15 C16 C17 C12 -56.2(3) . .
